data_7003962
loop_
_publ_author_name
'Caputo, Christine A.'
'Price, Jacquelyn T.'
'Jennings, Michael C.'
'McDonald, Robert'
'Jones, Nathan D.'

_publ_section_title
;
 N-Heterocyclic phosphenium cations: syntheses and cycloaddition
 reactions
;
_journal_issue 26
_journal_name_full 'Dalton Transactions'
_journal_page_first 3461
_journal_page_last 3469
_journal_paper_doi 10.1039/b801684d
_journal_year 2008
_chemical_formula_moiety 'C16 H18 Cl N2 O2 P'
_chemical_formula_sum 'C16 H18 Cl N2 O2 P'
_chemical_formula_weight 336.74
_chemical_name_systematic
;

?

;
_space_group_IT_number 14
_symmetry_cell_setting monoclinic
_symmetry_space_group_name_Hall '-P 2yn'
_symmetry_space_group_name_H-M 'P 1 21/n 1'
_atom_sites_solution_hydrogens geom
_atom_sites_solution_primary direct
_atom_sites_solution_secondary difmap
_audit_creation_method SHELXL-97
_cell_angle_alpha 90.00
_cell_angle_beta 97.7496(10)
_cell_angle_gamma 90.00
_cell_formula_units_Z 4
_cell_length_a 8.9575(6)
_cell_length_b 6.3256(4)
_cell_length_c 28.149(2)
_cell_measurement_reflns_used 6620
_cell_measurement_temperature 193(2)
_cell_measurement_theta_max 27.37
_cell_measurement_theta_min 2.50
_cell_volume 1580.40(18)
_computing_cell_refinement 'Bruker SAINT (Bruker, 1997)'
_computing_data_collection 'Bruker SMART (Bruker, 1997)'
_computing_data_reduction 'Bruker SAINT (Bruker, 1997)'
_computing_molecular_graphics 'Bruker SHELXTL (Bruker, 1997)'
_computing_publication_material 'Bruker SHELXTL (Bruker, 1997)'
_computing_structure_refinement 'SHELXL-97 (Sheldrick, 1997)'
_computing_structure_solution 'DIRDIF-96 (Beurskens et al., 1996)'
_diffrn_ambient_temperature 193(2)
_diffrn_detector_area_resol_mean 8.192
_diffrn_measured_fraction_theta_full 0.987
_diffrn_measured_fraction_theta_max 0.987
_diffrn_measurement_device_type 'Bruker PLATFORM diffractometer/SMART 1000 CCD area detector'
_diffrn_measurement_method '\w scans'
_diffrn_radiation_monochromator graphite
_diffrn_radiation_source 'fine-focus sealed tube'
_diffrn_radiation_type MoK\a
_diffrn_radiation_wavelength 0.71073
_diffrn_reflns_av_R_equivalents 0.0239
_diffrn_reflns_av_sigmaI/netI 0.0195
_diffrn_reflns_limit_h_max 11
_diffrn_reflns_limit_h_min -11
_diffrn_reflns_limit_k_max 8
_diffrn_reflns_limit_k_min -8
_diffrn_reflns_limit_l_max 36
_diffrn_reflns_limit_l_min -36
_diffrn_reflns_number 13207
_diffrn_reflns_theta_full 27.46
_diffrn_reflns_theta_max 27.46
_diffrn_reflns_theta_min 2.31
_diffrn_standards_decay_% 0
_diffrn_standards_interval_time 0
_diffrn_standards_number 0
_exptl_absorpt_coefficient_mu 0.351
_exptl_absorpt_correction_T_max 0.9395
_exptl_absorpt_correction_T_min 0.8989
_exptl_absorpt_correction_type multi-scan
_exptl_absorpt_process_details 'SADABS (Sheldrick, 1996)'
_exptl_crystal_colour colorless
_exptl_crystal_density_diffrn 1.415
_exptl_crystal_density_method 'not measured'
_exptl_crystal_description prism
_exptl_crystal_F_000 704
_exptl_crystal_size_max 0.31
_exptl_crystal_size_mid 0.27
_exptl_crystal_size_min 0.18
_refine_diff_density_max 0.363
_refine_diff_density_min -0.138
_refine_diff_density_rms 0.056
_refine_ls_extinction_method none
_refine_ls_goodness_of_fit_ref 1.053
_refine_ls_hydrogen_treatment constr
_refine_ls_matrix_type full
_refine_ls_number_parameters 199
_refine_ls_number_reflns 3577
_refine_ls_number_restraints 0
_refine_ls_restrained_S_all 1.053
_refine_ls_R_factor_all 0.0443
_refine_ls_R_factor_gt 0.0357
_refine_ls_shift/su_max 0.000
_refine_ls_shift/su_mean 0.000
_refine_ls_structure_factor_coef Fsqd
_refine_ls_weighting_details 'calc w=1/[\s^2^(Fo^2^)+(0.0428P)^2^+0.5756P] where P=(Fo^2^+2Fc^2^)/3'
_refine_ls_weighting_scheme calc
_refine_ls_wR_factor_gt 0.0867
_refine_ls_wR_factor_ref 0.0910
_reflns_number_gt 3022
_reflns_number_total 3577
_reflns_threshold_expression I>2\s(I)
_cod_data_source_file b801684d.txt
_cod_data_source_block 3b
_cod_depositor_comments
;
The following automatic conversions were performed:
'_symmetry_cell_setting' value 'Monoclinic' changed to 'monoclinic'
according to '/home/saulius/struct/CIF-dictionaries/cif_core.dic'
dictionary named 'cif_core.dic' version 2.4.1 from 2010-06-29.

Automatic conversion script
Id: cif_fix_enum 1527 2010-12-29 10:47:43Z saulius 
;
_cod_original_cell_volume 1580.39(18)
_cod_original_sg_symbol_H-M 'P 21/n'
_cod_database_code 7003962

loop_
_symmetry_equiv_pos_as_xyz
'x, y, z'
'-x+1/2, y+1/2, -z+1/2'
'-x, -y, -z'
'x-1/2, -y-1/2, z-1/2'

loop_
_atom_site_label
_atom_site_type_symbol
_atom_site_fract_x
_atom_site_fract_y
_atom_site_fract_z
_atom_site_U_iso_or_equiv
_atom_site_adp_type
_atom_site_occupancy
_atom_site_symmetry_multiplicity
_atom_site_calc_flag
_atom_site_refinement_flags
_atom_site_disorder_assembly
_atom_site_disorder_group
Cl Cl -0.13668(5) 0.39872(6) 0.140016(15) 0.04321(13) Uani 1 1 d . . .
P P 0.00827(5) 0.28876(6) 0.087882(14) 0.03128(11) Uani 1 1 d . . .
O1 O -0.54161(14) 0.23858(19) -0.09415(4) 0.0440(3) Uani 1 1 d . . .
O2 O 0.57972(13) 0.39533(18) 0.26118(4) 0.0405(3) Uani 1 1 d . . .
N1 N -0.09138(15) 0.09201(19) 0.05976(5) 0.0320(3) Uani 1 1 d . . .
N2 N 0.12089(14) 0.11836(19) 0.12074(5) 0.0319(3) Uani 1 1 d . . .
C1 C -0.04699(18) -0.1226(2) 0.07672(6) 0.0330(3) Uani 1 1 d . . .
H1A H 0.0097 -0.1950 0.0536 0.040 Uiso 1 1 calc R . .
H1B H -0.1369 -0.2082 0.0808 0.040 Uiso 1 1 calc R . .
C2 C 0.05163(18) -0.0913(2) 0.12445(6) 0.0345(3) Uani 1 1 d . . .
H2A H -0.0096 -0.0946 0.1512 0.041 Uiso 1 1 calc R . .
H2B H 0.1298 -0.2026 0.1297 0.041 Uiso 1 1 calc R . .
C11 C -0.20565(17) 0.1226(2) 0.02052(5) 0.0300(3) Uani 1 1 d . . .
C12 C -0.26516(19) 0.3246(2) 0.01004(6) 0.0368(4) Uani 1 1 d . . .
H12 H -0.2299 0.4407 0.0298 0.044 Uiso 1 1 calc R . .
C13 C -0.3745(2) 0.3566(3) -0.02869(6) 0.0383(4) Uani 1 1 d . . .
H13 H -0.4120 0.4952 -0.0357 0.046 Uiso 1 1 calc R . .
C14 C -0.43035(18) 0.1889(3) -0.05751(5) 0.0337(3) Uani 1 1 d . . .
C15 C -0.37408(18) -0.0122(2) -0.04694(6) 0.0346(3) Uani 1 1 d . . .
H15 H -0.4122 -0.1287 -0.0662 0.041 Uiso 1 1 calc R . .
C16 C -0.26245(18) -0.0443(2) -0.00847(6) 0.0336(3) Uani 1 1 d . . .
H16 H -0.2242 -0.1827 -0.0018 0.040 Uiso 1 1 calc R . .
C17 C -0.6022(2) 0.0716(3) -0.12465(6) 0.0431(4) Uani 1 1 d . . .
H17A H -0.6815 0.1274 -0.1488 0.052 Uiso 1 1 calc R . .
H17B H -0.6448 -0.0368 -0.1055 0.052 Uiso 1 1 calc R . .
H17C H -0.5222 0.0091 -0.1406 0.052 Uiso 1 1 calc R . .
C21 C 0.23688(17) 0.1898(2) 0.15649(5) 0.0308(3) Uani 1 1 d . . .
C22 C 0.31790(18) 0.3712(2) 0.14850(6) 0.0343(3) Uani 1 1 d . . .
H22 H 0.2941 0.4463 0.1192 0.041 Uiso 1 1 calc R . .
C23 C 0.43275(19) 0.4441(3) 0.18253(6) 0.0364(4) Uani 1 1 d . . .
H23 H 0.4863 0.5689 0.1766 0.044 Uiso 1 1 calc R . .
C24 C 0.46929(17) 0.3346(3) 0.22515(5) 0.0328(3) Uani 1 1 d . . .
C25 C 0.39076(19) 0.1514(3) 0.23316(6) 0.0361(4) Uani 1 1 d . . .
H25 H 0.4166 0.0745 0.2621 0.043 Uiso 1 1 calc R . .
C26 C 0.27513(18) 0.0801(3) 0.19934(6) 0.0354(4) Uani 1 1 d . . .
H26 H 0.2215 -0.0445 0.2054 0.042 Uiso 1 1 calc R . .
C27 C 0.6641(2) 0.5802(3) 0.25262(6) 0.0453(4) Uani 1 1 d . . .
H27A H 0.7403 0.6069 0.2804 0.054 Uiso 1 1 calc R . .
H27B H 0.5960 0.7018 0.2476 0.054 Uiso 1 1 calc R . .
H27C H 0.7138 0.5587 0.2240 0.054 Uiso 1 1 calc R . .

loop_
_atom_site_aniso_label
_atom_site_aniso_U_11
_atom_site_aniso_U_22
_atom_site_aniso_U_33
_atom_site_aniso_U_23
_atom_site_aniso_U_13
_atom_site_aniso_U_12
Cl 0.0549(3) 0.0328(2) 0.0441(2) -0.00269(17) 0.01454(19) 0.00694(17)
P 0.0380(2) 0.02208(19) 0.0343(2) 0.00348(15) 0.00699(16) -0.00184(15)
O1 0.0530(7) 0.0373(7) 0.0391(6) 0.0025(5) -0.0027(5) 0.0013(5)
O2 0.0463(7) 0.0400(7) 0.0345(6) 0.0012(5) 0.0030(5) -0.0027(5)
N1 0.0407(7) 0.0204(6) 0.0351(7) 0.0008(5) 0.0058(6) 0.0006(5)
N2 0.0351(7) 0.0238(6) 0.0375(7) 0.0041(5) 0.0078(5) -0.0005(5)
C1 0.0411(8) 0.0196(7) 0.0392(8) 0.0013(6) 0.0089(7) 0.0020(6)
C2 0.0397(8) 0.0214(7) 0.0430(9) 0.0050(6) 0.0084(7) 0.0011(6)
C11 0.0362(8) 0.0259(7) 0.0297(7) 0.0005(6) 0.0116(6) -0.0005(6)
C12 0.0514(10) 0.0230(7) 0.0356(8) -0.0018(6) 0.0047(7) -0.0002(7)
C13 0.0522(10) 0.0246(8) 0.0386(9) 0.0032(6) 0.0070(7) 0.0047(7)
C14 0.0396(8) 0.0323(8) 0.0306(8) 0.0030(6) 0.0098(6) -0.0007(7)
C15 0.0441(9) 0.0272(8) 0.0336(8) -0.0028(6) 0.0097(7) -0.0030(6)
C16 0.0428(9) 0.0228(7) 0.0368(8) -0.0006(6) 0.0113(7) 0.0018(6)
C17 0.0414(9) 0.0485(10) 0.0393(9) -0.0033(8) 0.0052(7) -0.0028(8)
C21 0.0325(8) 0.0273(7) 0.0340(8) 0.0011(6) 0.0099(6) 0.0028(6)
C22 0.0412(9) 0.0295(8) 0.0329(8) 0.0065(6) 0.0070(6) -0.0001(6)
C23 0.0420(9) 0.0291(8) 0.0391(9) 0.0025(6) 0.0093(7) -0.0037(7)
C24 0.0349(8) 0.0330(8) 0.0317(8) -0.0016(6) 0.0086(6) 0.0031(6)
C25 0.0431(9) 0.0340(8) 0.0328(8) 0.0065(6) 0.0110(7) 0.0048(7)
C26 0.0389(8) 0.0301(8) 0.0393(9) 0.0067(6) 0.0131(7) -0.0012(6)
C27 0.0536(11) 0.0393(10) 0.0408(10) -0.0036(7) -0.0012(8) -0.0076(8)

loop_
_atom_type_symbol
_atom_type_description
_atom_type_scat_dispersion_real
_atom_type_scat_dispersion_imag
_atom_type_scat_source
C C 0.0033 0.0016 'International Tables Vol C Tables 4.2.6.8 and 6.1.1.4'
H H 0.0000 0.0000 'International Tables Vol C Tables 4.2.6.8 and 6.1.1.4'
N N 0.0061 0.0033 'International Tables Vol C Tables 4.2.6.8 and 6.1.1.4'
O O 0.0106 0.0060 'International Tables Vol C Tables 4.2.6.8 and 6.1.1.4'
P P 0.1023 0.0942 'International Tables Vol C Tables 4.2.6.8 and 6.1.1.4'
Cl Cl 0.1484 0.1585 'International Tables Vol C Tables 4.2.6.8 and 6.1.1.4'

loop_
_geom_angle_atom_site_label_1
_geom_angle_atom_site_label_2
_geom_angle_atom_site_label_3
_geom_angle
_geom_angle_site_symmetry_1
_geom_angle_site_symmetry_3
_geom_angle_publ_flag
N1 P N2 91.49(6) . . ?
N1 P Cl 103.09(5) . . ?
N2 P Cl 101.63(5) . . ?
C14 O1 C17 117.63(13) . . ?
C24 O2 C27 116.68(13) . . ?
C11 N1 C1 120.90(12) . . ?
C11 N1 P 123.59(10) . . ?
C1 N1 P 115.42(10) . . ?
C21 N2 C2 120.75(12) . . ?
C21 N2 P 121.17(10) . . ?
C2 N2 P 113.06(10) . . ?
N1 C1 C2 105.38(12) . . ?
N2 C2 C1 104.79(12) . . ?
C16 C11 C12 118.09(14) . . ?
C16 C11 N1 121.62(14) . . ?
C12 C11 N1 120.28(14) . . ?
C13 C12 C11 120.68(15) . . ?
C12 C13 C14 120.79(15) . . ?
O1 C14 C15 125.35(15) . . ?
O1 C14 C13 115.66(14) . . ?
C15 C14 C13 118.97(15) . . ?
C14 C15 C16 120.34(15) . . ?
C15 C16 C11 121.10(14) . . ?
C22 C21 C26 118.54(15) . . ?
C22 C21 N2 119.70(13) . . ?
C26 C21 N2 121.74(14) . . ?
C23 C22 C21 121.12(14) . . ?
C24 C23 C22 119.89(15) . . ?
O2 C24 C23 124.21(15) . . ?
O2 C24 C25 116.33(14) . . ?
C23 C24 C25 119.46(15) . . ?
C26 C25 C24 120.55(15) . . ?
C25 C26 C21 120.44(15) . . ?

loop_
_geom_bond_atom_site_label_1
_geom_bond_atom_site_label_2
_geom_bond_distance
_geom_bond_site_symmetry_2
_geom_bond_publ_flag
Cl P 2.1993(6) . ?
P N1 1.6678(13) . ?
P N2 1.6684(13) . ?
O1 C14 1.3706(19) . ?
O1 C17 1.422(2) . ?
O2 C24 1.3726(19) . ?
O2 C27 1.431(2) . ?
N1 C11 1.4143(19) . ?
N1 C1 1.4758(18) . ?
N2 C21 1.419(2) . ?
N2 C2 1.4735(18) . ?
C1 C2 1.518(2) . ?
C11 C16 1.388(2) . ?
C11 C12 1.400(2) . ?
C12 C13 1.379(2) . ?
C13 C14 1.387(2) . ?
C14 C15 1.386(2) . ?
C15 C16 1.386(2) . ?
C21 C22 1.392(2) . ?
C21 C26 1.394(2) . ?
C22 C23 1.387(2) . ?
C23 C24 1.386(2) . ?
C24 C25 1.390(2) . ?
C25 C26 1.384(2) . ?

loop_
_geom_torsion_atom_site_label_1
_geom_torsion_atom_site_label_2
_geom_torsion_atom_site_label_3
_geom_torsion_atom_site_label_4
_geom_torsion
_geom_torsion_site_symmetry_1
_geom_torsion_site_symmetry_2
_geom_torsion_site_symmetry_3
_geom_torsion_site_symmetry_4
_geom_torsion_publ_flag
N2 P N1 C11 -173.19(12) . . . . ?
Cl P N1 C11 84.51(12) . . . . ?
N2 P N1 C1 3.45(11) . . . . ?
Cl P N1 C1 -98.86(11) . . . . ?
N1 P N2 C21 -177.29(12) . . . . ?
Cl P N2 C21 -73.61(11) . . . . ?
N1 P N2 C2 -22.22(11) . . . . ?
Cl P N2 C2 81.47(11) . . . . ?
C11 N1 C1 C2 -168.43(13) . . . . ?
P N1 C1 C2 14.83(16) . . . . ?
C21 N2 C2 C1 -171.38(12) . . . . ?
P N2 C2 C1 33.43(15) . . . . ?
N1 C1 C2 N2 -28.31(16) . . . . ?
C1 N1 C11 C16 -11.0(2) . . . . ?
P N1 C11 C16 165.46(12) . . . . ?
C1 N1 C11 C12 168.75(14) . . . . ?
P N1 C11 C12 -14.8(2) . . . . ?
C16 C11 C12 C13 -1.5(2) . . . . ?
N1 C11 C12 C13 178.72(14) . . . . ?
C11 C12 C13 C14 1.4(3) . . . . ?
C17 O1 C14 C15 -1.6(2) . . . . ?
C17 O1 C14 C13 179.95(14) . . . . ?
C12 C13 C14 O1 178.25(15) . . . . ?
C12 C13 C14 C15 -0.3(2) . . . . ?
O1 C14 C15 C16 -179.14(14) . . . . ?
C13 C14 C15 C16 -0.7(2) . . . . ?
C14 C15 C16 C11 0.6(2) . . . . ?
C12 C11 C16 C15 0.5(2) . . . . ?
N1 C11 C16 C15 -179.76(14) . . . . ?
C2 N2 C21 C22 169.26(14) . . . . ?
P N2 C21 C22 -37.56(18) . . . . ?
C2 N2 C21 C26 -9.1(2) . . . . ?
P N2 C21 C26 144.04(13) . . . . ?
C26 C21 C22 C23 -1.0(2) . . . . ?
N2 C21 C22 C23 -179.45(14) . . . . ?
C21 C22 C23 C24 0.6(2) . . . . ?
C27 O2 C24 C23 -2.1(2) . . . . ?
C27 O2 C24 C25 178.20(14) . . . . ?
C22 C23 C24 O2 -179.23(14) . . . . ?
C22 C23 C24 C25 0.4(2) . . . . ?
O2 C24 C25 C26 178.59(14) . . . . ?
C23 C24 C25 C26 -1.1(2) . . . . ?
C24 C25 C26 C21 0.7(2) . . . . ?
C22 C21 C26 C25 0.3(2) . . . . ?
N2 C21 C26 C25 178.75(14) . . . . ?

loop_
_cod_related_entry_id
_cod_related_entry_database
_cod_related_entry_code
1 ChemSpider 25935133
